data_2107358
loop_
_publ_author_name
'Cradwick, M.E.'
'Taylor, H.F.W.'

_publ_section_title
;
 The crystal structure of Na2 Mg2 Si6 O15
;
_journal_name_full 'Acta Crystallographica B (24,1968-38,1982)'
_journal_page_first 3583
_journal_page_last 3587
_journal_volume 28
_journal_year 1972
_chemical_formula_sum 'Mg2 Na2 O15 Si6'
_chemical_name_systematic 'Na2 Mg2 Si6 O15'
_space_group_IT_number 64
_symmetry_space_group_name_Hall '-C 2ac 2'
_symmetry_space_group_name_H-M 'C m c e'
_cell_angle_alpha 90
_cell_angle_beta 90
_cell_angle_gamma 90
_cell_formula_units_Z 8
_cell_length_a 14.165
_cell_length_b 17.59
_cell_length_c 10.205
_cell_volume 2542.702
_citation_journal_id_ASTM ACBCAR
_cod_data_source_file Cradwick_ACBCAR_1972_756.cif
_cod_data_source_block Mg2Na2O15Si6
_cod_original_sg_symbol_H-M 'C m c a'
_cod_database_code 2107358

loop_
_symmetry_equiv_pos_as_xyz
x,y,z
-x+1/2,-y,z+1/2
x,-y,-z
-x+1/2,y,-z+1/2
-x,-y,-z
x-1/2,y,-z-1/2
-x,y,z
x-1/2,-y,z-1/2
x+1/2,y+1/2,z
-x+1,-y+1/2,z+1/2
x+1/2,-y+1/2,-z
-x+1,y+1/2,-z+1/2
-x+1/2,-y+1/2,-z
x,y+1/2,-z-1/2
-x+1/2,y+1/2,z
x,-y+1/2,z-1/2

loop_
_atom_site_label
_atom_site_type_symbol
_atom_site_fract_x
_atom_site_fract_y
_atom_site_fract_z
_atom_site_occupancy
_atom_site_U_iso_or_equiv
O5 O-2 0.3577 0.1424 0.4125 1 0.0
Na2 Na+1 0.25 0.2313 0.25 1 0.0
O4 O-2 0.3327 0.0013 0.3414 1 0.0
Si3 Si+4 0.3862 0.1924 0.5389 1 0.0
Mg1 Mg+2 0.249 0 0 1 0.0
Si1 Si+4 0.3889 0.1326 0.0151 1 0.0
O3 O-2 0.3681 0.1105 0.1684 1 0.0
O9 O-2 0.5 0.183 0.5575 1 0.0
O6 O-2 0.3393 0.1671 0.6702 1 0.0
Mg2 Mg+2 0.25 -0.0899 0.25 1 0.0
Si2 Si+4 0.3877 0.0751 0.3098 1 0.0
O2 O-2 0.3268 0.0783 -0.079 1 0.0
Na1 Na+1 0 0.4099 0.2568 1 0.0
O1 O-2 0.3611 0.2227 -0.0018 1 0.0
O7 O-2 0.5 0.1223 -0.0164 1 0.0
O8 O-2 0.5 0.0546 0.3215 1 0.0
